data_7033233
loop_
_publ_author_name
'Comba, Peter'
'Rudolf, Henning'
'Wadepohl, Hubert'

_publ_section_title
;
 Synthesis and transition metal coordination chemistry of a novel
 hexadentate bispidine ligand.
;
_journal_issue 6
_journal_name_full 'Dalton transactions (Cambridge, England : 2003)'
_journal_page_first 2724
_journal_page_last 2736
_journal_paper_doi 10.1039/c4dt03262d
_journal_volume 44
_journal_year 2015
_chemical_formula_moiety 'C34 H37 Fe N6 O7, 2(Cl O4), H2 O, C2 H3 N'
_chemical_formula_sum 'C36 H42 Cl2 Fe N7 O16'
_chemical_formula_weight 955.51
_space_group_crystal_system triclinic
_space_group_IT_number 2
_space_group_name_Hall '-P 1'
_space_group_name_H-M_alt 'P -1'
_symmetry_cell_setting triclinic
_symmetry_Int_Tables_number 2
_symmetry_space_group_name_Hall '-P 1'
_symmetry_space_group_name_H-M 'P -1'
_atom_sites_solution_hydrogens mixed
_atom_sites_solution_primary iterative
_atom_sites_solution_secondary difmap
_audit_block_code co_hr10
_audit_creation_date 2013-07-17
_audit_update_record 'Wed Jul 17 16:07:32 CEST 2013'
_cell_angle_alpha 61.283(7)
_cell_angle_beta 69.065(14)
_cell_angle_gamma 68.674(11)
_cell_formula_units_Z 2
_cell_length_a 13.353(6)
_cell_length_b 13.488(6)
_cell_length_c 13.681(6)
_cell_measurement_reflns_used 8161
_cell_measurement_temperature 100(2)
_cell_measurement_theta_max 32.03
_cell_measurement_theta_min 2.68
_cell_volume 1962.1(15)
_computing_cell_refinement
;
SAINT 8.x (Bruker AXS, 1997-2012). Includes estimated systematic errors
 of the unit cell constants from Monte Carlo simulations.
;
_computing_data_collection 'SMART-5.631 (Bruker AXS, 2003)'
_computing_data_reduction 'SAINT 8.x (Bruker AXS, 1997-2011)'
_computing_molecular_graphics
;
O. V. Dolomanov, L. J. Bourhis, R. J. Gildea, J. A. K. Howard and H. Puschmann,
OLEX2: a complete structure solution, refinement and analysis program.
J. Appl. Cryst. (2009). 42, 339-341.
;
_computing_publication_material 'encif (Wadepohl, 2009-13); encifer 1.4 (CCDC, 2011)'
_computing_structure_refinement 'SHELXL-2013 (Sheldrick, 2013)'
_computing_structure_solution 'SUPERFLIP (Palatinus, 2007-2009)'
_diffrn_ambient_environment 'perfluoro polyether oil'
_diffrn_ambient_temperature 100(2)
_diffrn_detector 'CCD plate'
_diffrn_detector_area_resol_mean 8.19
_diffrn_detector_type CCD-PXL-KAF2
_diffrn_measured_fraction_theta_full 0.999
_diffrn_measured_fraction_theta_max 0.929
_diffrn_measurement_device 'three-circle diffractometer'
_diffrn_measurement_device_type 'Bruker AXS Smart 1000'
_diffrn_measurement_method '\f- and \w-scans'
_diffrn_measurement_specimen_support 'polyimid foil'
_diffrn_radiation_monochromator graphite
_diffrn_radiation_probe x-ray
_diffrn_radiation_type MoK\a
_diffrn_radiation_wavelength 0.71073
_diffrn_reflns_av_R_equivalents 0.0449
_diffrn_reflns_av_unetI/netI 0.0460
_diffrn_reflns_Laue_measured_fraction_full 0.999
_diffrn_reflns_Laue_measured_fraction_max 0.929
_diffrn_reflns_limit_h_max 20
_diffrn_reflns_limit_h_min -19
_diffrn_reflns_limit_k_max 20
_diffrn_reflns_limit_k_min -20
_diffrn_reflns_limit_l_max 20
_diffrn_reflns_limit_l_min -20
_diffrn_reflns_number 50130
_diffrn_reflns_point_group_measured_fraction_full 0.999
_diffrn_reflns_point_group_measured_fraction_max 0.929
_diffrn_reflns_theta_full 25.242
_diffrn_reflns_theta_max 32.453
_diffrn_reflns_theta_min 1.680
_diffrn_source 'sealed X-Ray tube (Mo)'
_diffrn_source_type 'fine focus tube'
_exptl_absorpt_coefficient_mu 0.606
_exptl_absorpt_correction_T_max 0.7464
_exptl_absorpt_correction_T_min 0.7022
_exptl_absorpt_correction_type multi-scan
_exptl_absorpt_process_details
;
multi-scan from symmetry-related measurements (Blessing 1995)
SADABS (Sheldrick & Bruker AXS, 2004-2008)
;
_exptl_crystal_colour orange
_exptl_crystal_density_diffrn 1.617
_exptl_crystal_description irregular
_exptl_crystal_F_000 990
_exptl_crystal_size_max 0.15
_exptl_crystal_size_mid 0.13
_exptl_crystal_size_min 0.08
_refine_diff_density_max 0.893
_refine_diff_density_min -0.688
_refine_diff_density_rms 0.090
_refine_ls_extinction_method none
_refine_ls_goodness_of_fit_ref 1.033
_refine_ls_hydrogen_treatment mixed
_refine_ls_matrix_type full
_refine_ls_number_parameters 571
_refine_ls_number_reflns 13127
_refine_ls_number_restraints 0
_refine_ls_restrained_S_all 1.033
_refine_ls_R_factor_all 0.0646
_refine_ls_R_factor_gt 0.0429
_refine_ls_shift/su_max 0.001
_refine_ls_shift/su_mean 0.000
_refine_ls_structure_factor_coef Fsqd
_refine_ls_weighting_details 'w=1/[\s^2^(Fo^2^)+(0.0557P)^2^+1.1886P] where P=(Fo^2^+2Fc^2^)/3'
_refine_ls_weighting_scheme calc
_refine_ls_wR_factor_gt 0.1030
_refine_ls_wR_factor_ref 0.1152
_reflns_Friedel_coverage 0.000
_reflns_number_gt 10051
_reflns_number_total 13127
_reflns_threshold_expression 'I > 2\s(I)'
_cod_data_source_file c4dt03262d2.cif
_cod_data_source_block co_hr10
_cod_depositor_comments 'Adding full bibliography for 7033230--7033235.cif.'
_cod_database_code 7033233
_audit_block_refno 1572
_audit_block_usercomment HR371
_shelxl_version_number 2013-3
_olex2_refinement_description
;
1. Fixed Uiso
 At 1.2 times of:
  All C(H) groups, All C(H,H) groups
 At 1.5 times of:
  All C(H,H,H) groups, All O(H) groups
2.a Free rotating group:
 O8(H8C,H8D)
2.b Ternary CH refined with riding coordinates:
 C2(H2), C4(H4), C25(H25)
2.c Secondary CH2 refined with riding coordinates:
 C6(H6A,H6B), C8(H8A,H8B)
2.d Aromatic/amide H refined with riding coordinates:
 C15(H15), C16(H16), C17(H17), C18(H18), C20(H20), C21(H21), C22(H22),
 C23(H23), C27(H27), C28(H28), C29(H29), C30(H30), C32(H32), C33(H33), C34(H34),
  C35(H35)
2.e Idealised Me refined as rotating group:
 C11(H11A,H11B,H11C), C13(H13A,H13B,H13C), C24(H24A,H24B,H24C), C36(H36A,H36B,
 H36C), C53(H53A,H53B,H53C)
2.f Idealised tetrahedral OH refined as rotating group:
 O5(H5), O6(H6)
;
_shelx_estimated_absorpt_t_max 0.953
_shelx_estimated_absorpt_t_min 0.915
_shelx_space_group_comment
;
The symmetry employed for this shelxl refinement is uniquely defined
by the following loop, which should always be used as a source of
symmetry information in preference to the above space-group names.
They are only intended as comments.
;

loop_
_symmetry_equiv_pos_as_xyz
'x, y, z'
'-x, -y, -z'

loop_
_atom_site_label
_atom_site_type_symbol
_atom_site_fract_x
_atom_site_fract_y
_atom_site_fract_z
_atom_site_U_iso_or_equiv
_atom_site_adp_type
_atom_site_occupancy
_atom_site_site_symmetry_order
_atom_site_calc_flag
_atom_site_refinement_flags_posn
_atom_site_refinement_flags_adp
Fe Fe 0.77663(2) 0.69220(2) 0.27002(2) 0.01003(6) Uani 1 1 d . .
O1 O 0.66252(10) 0.95921(12) -0.14181(11) 0.0168(2) Uani 1 1 d . .
O2 O 0.84057(10) 0.96712(11) -0.19960(10) 0.0130(2) Uani 1 1 d . .
O3 O 0.85629(10) 1.13288(11) 0.11828(10) 0.0145(2) Uani 1 1 d . .
O4 O 0.67228(10) 1.18356(10) 0.14272(11) 0.0140(2) Uani 1 1 d . .
O5 O 0.66909(9) 1.12147(10) -0.03664(10) 0.0114(2) Uani 1 1 d . .
H5 H 0.6763 1.1876 -0.0537 0.017 Uiso 1 1 calc R U
O6 O 0.85979(9) 1.07402(10) -0.07187(10) 0.0104(2) Uani 1 1 d . .
H6 H 0.8545 1.1080 -0.1404 0.016 Uiso 1 1 calc R U
O7 O 0.85341(11) 0.55165(11) 0.34832(12) 0.0187(3) Uani 1 1 d . .
N1 N 0.82104(11) 0.64809(12) 0.12001(12) 0.0119(3) Uani 1 1 d . .
N2 N 0.82043(11) 0.76890(12) 0.34991(11) 0.0114(3) Uani 1 1 d . .
N3 N 0.88434(10) 0.80478(11) 0.13368(11) 0.0084(2) Uani 1 1 d . .
N4 N 0.63162(11) 0.63429(12) 0.32155(12) 0.0123(3) Uani 1 1 d . .
N5 N 0.57522(13) 0.77214(13) 0.45583(12) 0.0158(3) Uani 1 1 d . .
N7 N 0.64879(11) 0.86160(12) 0.20102(11) 0.0094(2) Uani 1 1 d . .
C1 C 0.75798(12) 0.92507(13) -0.00359(13) 0.0087(3) Uani 1 1 d . .
C2 C 0.86739(12) 0.83413(13) 0.02010(13) 0.0090(3) Uani 1 1 d . .
H2 H 0.9303 0.8657 -0.0409 0.011 Uiso 1 1 calc R U
C4 C 0.86887(12) 0.90839(13) 0.15607(13) 0.0088(3) Uani 1 1 d . .
H4 H 0.9349 0.9423 0.1113 0.011 Uiso 1 1 calc R U
C5 C 0.76386(12) 1.00465(13) 0.12334(13) 0.0088(3) Uani 1 1 d . .
C6 C 0.65681(12) 0.96824(14) 0.20221(13) 0.0098(3) Uani 1 1 d . .
H6A H 0.6540 0.9535 0.2812 0.012 Uiso 1 1 calc R U
H6B H 0.5930 1.0324 0.1772 0.012 Uiso 1 1 calc R U
C8 C 0.65293(12) 0.88644(14) 0.08152(13) 0.0099(3) Uani 1 1 d . .
H8A H 0.5875 0.9483 0.0573 0.012 Uiso 1 1 calc R U
H8B H 0.6492 0.8157 0.0792 0.012 Uiso 1 1 calc R U
C9 C 0.76349(12) 1.03736(13) -0.00248(13) 0.0090(3) Uani 1 1 d . .
C10 C 0.74659(13) 0.95226(13) -0.12196(13) 0.0107(3) Uani 1 1 d . .
C11 C 0.83957(15) 0.98847(16) -0.31395(14) 0.0172(3) Uani 1 1 d . .
H11A H 0.9139 0.9910 -0.3627 0.026 Uiso 1 1 calc R U
H11B H 0.7883 1.0629 -0.3459 0.026 Uiso 1 1 calc R U
H11C H 0.8159 0.9258 -0.3104 0.026 Uiso 1 1 calc R U
C12 C 0.77142(13) 1.11298(14) 0.12841(13) 0.0106(3) Uani 1 1 d . .
C13 C 0.67205(16) 1.29114(15) 0.14479(16) 0.0189(3) Uani 1 1 d . .
H13A H 0.7135 1.3374 0.0711 0.028 Uiso 1 1 calc R U
H13B H 0.7066 1.2722 0.2059 0.028 Uiso 1 1 calc R U
H13C H 0.5959 1.3359 0.1588 0.028 Uiso 1 1 calc R U
C14 C 0.86678(13) 0.72335(14) 0.01864(14) 0.0105(3) Uani 1 1 d . .
C15 C 0.90679(14) 0.70154(15) -0.07938(15) 0.0150(3) Uani 1 1 d . .
H15 H 0.9410 0.7549 -0.1489 0.018 Uiso 1 1 calc R U
C16 C 0.89604(15) 0.60033(16) -0.07428(16) 0.0181(3) Uani 1 1 d . .
H16 H 0.9197 0.5849 -0.1409 0.022 Uiso 1 1 calc R U
C17 C 0.85000(15) 0.52231(16) 0.03025(16) 0.0182(3) Uani 1 1 d . .
H17 H 0.8421 0.4522 0.0364 0.022 Uiso 1 1 calc R U
C18 C 0.81588(14) 0.54791(15) 0.12520(16) 0.0159(3) Uani 1 1 d . .
H18 H 0.7876 0.4925 0.1971 0.019 Uiso 1 1 calc R U
C19 C 0.86412(12) 0.86217(14) 0.28301(13) 0.0105(3) Uani 1 1 d . .
C20 C 0.90255(14) 0.91085(15) 0.32806(14) 0.0137(3) Uani 1 1 d . .
H20 H 0.9332 0.9768 0.2797 0.016 Uiso 1 1 calc R U
C21 C 0.89515(15) 0.86087(16) 0.44556(15) 0.0173(3) Uani 1 1 d . .
H21 H 0.9203 0.8928 0.4786 0.021 Uiso 1 1 calc R U
C22 C 0.85077(15) 0.76424(16) 0.51366(15) 0.0181(3) Uani 1 1 d . .
H22 H 0.8450 0.7290 0.5939 0.022 Uiso 1 1 calc R U
C23 C 0.81501(14) 0.71995(15) 0.46305(14) 0.0152(3) Uani 1 1 d . .
H23 H 0.7857 0.6529 0.5095 0.018 Uiso 1 1 calc R U
C24 C 1.00041(12) 0.73422(14) 0.13947(14) 0.0112(3) Uani 1 1 d . .
H24A H 1.0141 0.7153 0.2130 0.017 Uiso 1 1 calc R U
H24B H 1.0522 0.7791 0.0771 0.017 Uiso 1 1 calc R U
H24C H 1.0106 0.6622 0.1322 0.017 Uiso 1 1 calc R U
C25 C 0.53765(12) 0.83656(14) 0.27089(13) 0.0110(3) Uani 1 1 d . .
H25 H 0.4801 0.8928 0.2266 0.013 Uiso 1 1 calc R U
C26 C 0.53823(13) 0.71463(15) 0.29642(14) 0.0130(3) Uani 1 1 d . .
C27 C 0.44547(15) 0.68462(17) 0.30552(15) 0.0182(3) Uani 1 1 d . .
H27 H 0.3808 0.7426 0.2858 0.022 Uiso 1 1 calc R U
C28 C 0.44936(16) 0.56743(18) 0.34428(17) 0.0225(4) Uani 1 1 d . .
H28 H 0.3874 0.5443 0.3504 0.027 Uiso 1 1 calc R U
C29 C 0.54366(16) 0.48522(17) 0.37372(16) 0.0207(4) Uani 1 1 d . .
H29 H 0.5469 0.4048 0.4018 0.025 Uiso 1 1 calc R U
C30 C 0.63364(15) 0.52114(15) 0.36189(14) 0.0158(3) Uani 1 1 d . .
H30 H 0.6985 0.4644 0.3828 0.019 Uiso 1 1 calc R U
C31 C 0.50802(13) 0.84615(14) 0.38468(14) 0.0122(3) Uani 1 1 d . .
C32 C 0.41590(15) 0.92750(17) 0.40998(18) 0.0213(4) Uani 1 1 d . .
H32 H 0.3702 0.9783 0.3569 0.026 Uiso 1 1 calc R U
C33 C 0.39214(17) 0.9328(2) 0.5149(2) 0.0304(5) Uani 1 1 d . .
H33 H 0.3291 0.9868 0.5356 0.036 Uiso 1 1 calc R U
C34 C 0.46132(17) 0.8585(2) 0.58867(17) 0.0262(4) Uani 1 1 d . .
H34 H 0.4474 0.8613 0.6605 0.031 Uiso 1 1 calc R U
C35 C 0.55157(17) 0.77961(17) 0.55618(15) 0.0211(4) Uani 1 1 d . .
H35 H 0.5989 0.7284 0.6075 0.025 Uiso 1 1 calc R U
C36 C 0.94428(17) 0.48420(17) 0.39694(18) 0.0236(4) Uani 1 1 d . .
H36A H 1.0013 0.4502 0.3454 0.035 Uiso 1 1 calc R U
H36B H 0.9219 0.4219 0.4703 0.035 Uiso 1 1 calc R U
H36C H 0.9737 0.5330 0.4094 0.035 Uiso 1 1 calc R U
Cl1 Cl 0.86476(4) 0.22928(4) 0.39261(3) 0.01700(9) Uani 1 1 d . .
O11 O 0.87769(14) 0.10728(12) 0.42796(13) 0.0288(3) Uani 1 1 d . .
O12 O 0.79404(16) 0.29452(14) 0.31375(15) 0.0365(4) Uani 1 1 d . .
O13 O 0.97062(14) 0.25738(17) 0.33970(15) 0.0374(4) Uani 1 1 d . .
O14 O 0.81566(13) 0.25928(13) 0.49093(12) 0.0259(3) Uani 1 1 d . .
Cl2 Cl 0.71717(4) 0.45926(4) 0.81011(4) 0.01728(9) Uani 1 1 d . .
O21 O 0.77748(13) 0.49378(15) 0.85133(15) 0.0327(4) Uani 1 1 d . .
O22 O 0.77233(14) 0.46745(14) 0.69501(12) 0.0303(3) Uani 1 1 d . .
O23 O 0.60747(13) 0.52862(16) 0.81268(18) 0.0398(4) Uani 1 1 d . .
O24 O 0.71462(16) 0.33930(13) 0.88184(14) 0.0373(4) Uani 1 1 d . .
O8 O 0.16172(12) 0.77285(12) 0.29175(11) 0.0226(3) Uani 1 1 d G .
H8C H 0.1784 0.7045 0.3010 0.031(7) Uiso 1 1 d G .
H8D H 0.1527 0.7723 0.3533 0.038(8) Uiso 1 1 d G .
N51 N 0.6469(3) 0.7924(2) 0.7538(2) 0.0590(7) Uani 1 1 d . .
C52 C 0.6133(2) 0.7433(2) 0.8483(2) 0.0372(6) Uani 1 1 d . .
C53 C 0.5712(2) 0.6800(3) 0.9693(2) 0.0422(6) Uani 1 1 d . .
H53A H 0.5090 0.6514 0.9790 0.063 Uiso 1 1 calc R U
H53B H 0.5465 0.7318 1.0089 0.063 Uiso 1 1 calc R U
H53C H 0.6297 0.6140 1.0015 0.063 Uiso 1 1 calc R U

loop_
_atom_site_aniso_label
_atom_site_aniso_U_11
_atom_site_aniso_U_22
_atom_site_aniso_U_33
_atom_site_aniso_U_23
_atom_site_aniso_U_13
_atom_site_aniso_U_12
Fe 0.00981(10) 0.00908(11) 0.00993(11) -0.00029(8) -0.00434(8) -0.00374(8)
O1 0.0160(6) 0.0220(6) 0.0148(6) -0.0073(5) -0.0071(5) -0.0034(5)
O2 0.0152(5) 0.0157(6) 0.0070(5) -0.0028(4) -0.0029(4) -0.0046(4)
O3 0.0149(5) 0.0145(6) 0.0153(6) -0.0051(5) -0.0036(4) -0.0059(4)
O4 0.0146(5) 0.0121(5) 0.0174(6) -0.0085(5) -0.0036(4) -0.0018(4)
O5 0.0124(5) 0.0080(5) 0.0130(5) -0.0023(4) -0.0067(4) -0.0004(4)
O6 0.0117(5) 0.0109(5) 0.0075(5) -0.0014(4) -0.0021(4) -0.0050(4)
O7 0.0224(6) 0.0113(6) 0.0235(7) -0.0019(5) -0.0154(5) -0.0021(5)
N1 0.0121(6) 0.0095(6) 0.0137(6) -0.0036(5) -0.0044(5) -0.0021(5)
N2 0.0112(6) 0.0116(6) 0.0085(6) -0.0027(5) -0.0030(5) -0.0008(5)
N3 0.0088(5) 0.0083(6) 0.0076(5) -0.0018(5) -0.0037(4) -0.0016(4)
N4 0.0130(6) 0.0131(6) 0.0115(6) -0.0045(5) -0.0010(5) -0.0062(5)
N5 0.0210(7) 0.0147(7) 0.0109(6) -0.0039(5) -0.0045(5) -0.0039(6)
N7 0.0089(6) 0.0107(6) 0.0078(6) -0.0024(5) -0.0021(4) -0.0030(5)
C1 0.0092(6) 0.0083(6) 0.0085(6) -0.0028(5) -0.0037(5) -0.0012(5)
C2 0.0100(6) 0.0080(6) 0.0082(6) -0.0023(5) -0.0034(5) -0.0013(5)
C4 0.0100(6) 0.0088(7) 0.0081(6) -0.0025(5) -0.0030(5) -0.0028(5)
C5 0.0094(6) 0.0083(6) 0.0081(6) -0.0022(5) -0.0027(5) -0.0022(5)
C6 0.0089(6) 0.0102(7) 0.0104(7) -0.0040(6) -0.0020(5) -0.0025(5)
C8 0.0097(6) 0.0107(7) 0.0091(6) -0.0029(6) -0.0035(5) -0.0024(5)
C9 0.0092(6) 0.0075(6) 0.0092(6) -0.0021(5) -0.0028(5) -0.0018(5)
C10 0.0142(7) 0.0075(6) 0.0098(7) -0.0018(5) -0.0050(5) -0.0018(5)
C11 0.0213(8) 0.0215(9) 0.0086(7) -0.0056(6) -0.0045(6) -0.0045(7)
C12 0.0144(7) 0.0098(7) 0.0067(6) -0.0021(5) -0.0030(5) -0.0029(5)
C13 0.0255(9) 0.0116(8) 0.0221(9) -0.0087(7) -0.0061(7) -0.0036(7)
C14 0.0104(6) 0.0101(7) 0.0119(7) -0.0040(6) -0.0055(5) -0.0009(5)
C15 0.0176(8) 0.0133(7) 0.0140(7) -0.0054(6) -0.0065(6) -0.0006(6)
C16 0.0208(8) 0.0174(8) 0.0208(8) -0.0120(7) -0.0077(7) -0.0004(7)
C17 0.0196(8) 0.0146(8) 0.0247(9) -0.0101(7) -0.0069(7) -0.0038(6)
C18 0.0162(7) 0.0113(7) 0.0195(8) -0.0053(6) -0.0041(6) -0.0037(6)
C19 0.0088(6) 0.0115(7) 0.0097(7) -0.0035(6) -0.0042(5) 0.0004(5)
C20 0.0152(7) 0.0138(7) 0.0139(7) -0.0055(6) -0.0067(6) -0.0020(6)
C21 0.0208(8) 0.0176(8) 0.0157(8) -0.0094(7) -0.0092(6) 0.0017(6)
C22 0.0229(8) 0.0181(8) 0.0110(7) -0.0062(6) -0.0077(6) 0.0021(7)
C23 0.0181(8) 0.0141(8) 0.0087(7) -0.0022(6) -0.0036(6) -0.0015(6)
C24 0.0087(6) 0.0112(7) 0.0131(7) -0.0043(6) -0.0046(5) -0.0003(5)
C25 0.0080(6) 0.0123(7) 0.0107(7) -0.0026(6) -0.0021(5) -0.0031(5)
C26 0.0132(7) 0.0173(8) 0.0091(7) -0.0037(6) -0.0014(5) -0.0075(6)
C27 0.0153(8) 0.0265(9) 0.0164(8) -0.0079(7) -0.0027(6) -0.0104(7)
C28 0.0237(9) 0.0327(11) 0.0201(9) -0.0116(8) -0.0001(7) -0.0194(8)
C29 0.0269(9) 0.0215(9) 0.0181(8) -0.0085(7) 0.0004(7) -0.0147(7)
C30 0.0210(8) 0.0137(8) 0.0124(7) -0.0041(6) 0.0000(6) -0.0090(6)
C31 0.0099(6) 0.0134(7) 0.0124(7) -0.0049(6) 0.0005(5) -0.0051(6)
C32 0.0127(7) 0.0231(9) 0.0289(10) -0.0148(8) -0.0028(7) -0.0008(7)
C33 0.0168(9) 0.0434(13) 0.0397(12) -0.0323(11) 0.0041(8) -0.0048(8)
C34 0.0290(10) 0.0369(11) 0.0195(9) -0.0185(9) 0.0087(8) -0.0187(9)
C35 0.0313(10) 0.0208(9) 0.0120(8) -0.0040(7) -0.0029(7) -0.0125(8)
C36 0.0247(9) 0.0176(9) 0.0295(10) -0.0067(8) -0.0170(8) 0.0007(7)
Cl1 0.0261(2) 0.01355(18) 0.01074(17) -0.00339(14) -0.00658(15) -0.00364(15)
O11 0.0454(9) 0.0121(6) 0.0221(7) -0.0062(6) -0.0061(6) -0.0019(6)
O12 0.0600(11) 0.0216(7) 0.0367(9) -0.0075(7) -0.0371(8) 0.0010(7)
O13 0.0346(9) 0.0527(11) 0.0344(9) -0.0261(8) 0.0073(7) -0.0231(8)
O14 0.0380(8) 0.0215(7) 0.0160(6) -0.0107(6) -0.0032(6) -0.0031(6)
Cl2 0.0221(2) 0.01336(18) 0.01867(19) -0.00574(15) -0.00895(15) -0.00328(15)
O21 0.0343(8) 0.0362(9) 0.0449(10) -0.0238(8) -0.0203(7) -0.0051(7)
O22 0.0396(9) 0.0371(9) 0.0160(7) -0.0060(6) -0.0019(6) -0.0219(7)
O23 0.0266(8) 0.0396(10) 0.0671(12) -0.0355(9) -0.0238(8) 0.0101(7)
O24 0.0678(12) 0.0170(7) 0.0246(8) -0.0031(6) -0.0072(8) -0.0178(8)
O8 0.0335(8) 0.0164(6) 0.0144(6) -0.0053(5) -0.0070(6) -0.0016(6)
N51 0.100(2) 0.0328(12) 0.0506(16) -0.0121(12) -0.0254(15) -0.0206(14)
C52 0.0459(14) 0.0279(12) 0.0487(15) -0.0216(11) -0.0233(12) 0.0011(10)
C53 0.0253(11) 0.0615(18) 0.0467(15) -0.0350(14) -0.0128(10) 0.0059(11)

loop_
_atom_type_symbol
_atom_type_description
_atom_type_scat_dispersion_real
_atom_type_scat_dispersion_imag
_atom_type_scat_source
C C 0.0033 0.0016 'International Tables Vol C Tables 4.2.6.8 and 6.1.1.4'
H H 0.0000 0.0000 'International Tables Vol C Tables 4.2.6.8 and 6.1.1.4'
Cl Cl 0.1484 0.1585 'International Tables Vol C Tables 4.2.6.8 and 6.1.1.4'
Fe Fe 0.3463 0.8444 'International Tables Vol C Tables 4.2.6.8 and 6.1.1.4'
N N 0.0061 0.0033 'International Tables Vol C Tables 4.2.6.8 and 6.1.1.4'
O O 0.0106 0.0060 'International Tables Vol C Tables 4.2.6.8 and 6.1.1.4'

loop_
_geom_angle_atom_site_label_1
_geom_angle_atom_site_label_2
_geom_angle_atom_site_label_3
_geom_angle
O7 Fe N1 90.78(6)
O7 Fe N2 90.71(7)
O7 Fe N3 112.13(6)
O7 Fe N4 93.52(7)
O7 Fe N7 168.26(6)
N1 Fe N7 95.66(6)
N2 Fe N1 145.73(5)
N2 Fe N3 74.18(6)
N2 Fe N7 89.48(6)
N3 Fe N1 73.59(6)
N3 Fe N7 79.19(6)
N4 Fe N1 86.85(6)
N4 Fe N2 127.20(6)
N4 Fe N3 147.43(5)
N4 Fe N7 77.09(6)
C10 O2 C11 115.74(13)
C12 O4 C13 115.11(13)
C9 O5 H5 109.5
C9 O6 H6 109.5
C36 O7 Fe 149.12(12)
C14 N1 Fe 116.58(11)
C18 N1 Fe 125.01(11)
C18 N1 C14 118.06(15)
C19 N2 Fe 118.45(11)
C19 N2 C23 119.50(15)
C23 N2 Fe 121.75(12)
C2 N3 Fe 110.07(9)
C2 N3 C4 114.24(12)
C2 N3 C24 107.98(12)
C4 N3 Fe 110.25(9)
C4 N3 C24 107.84(12)
C24 N3 Fe 106.10(10)
C26 N4 Fe 118.07(11)
C30 N4 Fe 121.86(12)
C30 N4 C26 119.25(15)
C31 N5 C35 117.20(16)
C6 N7 Fe 117.99(10)
C6 N7 C25 109.07(12)
C8 N7 Fe 108.52(9)
C8 N7 C6 108.07(12)
C8 N7 C25 106.61(12)
C25 N7 Fe 106.04(9)
C2 C1 C9 107.72(12)
C8 C1 C2 114.93(13)
C8 C1 C9 109.43(12)
C10 C1 C2 109.35(12)
C10 C1 C8 106.30(13)
C10 C1 C9 109.01(12)
N3 C2 C1 112.12(12)
N3 C2 H2 109.0
N3 C2 C14 107.67(12)
C1 C2 H2 109.0
C14 C2 C1 109.85(13)
C14 C2 H2 109.0
N3 C4 H4 108.7
N3 C4 C5 113.43(12)
N3 C4 C19 105.97(12)
C5 C4 H4 108.7
C19 C4 H4 108.7
C19 C4 C5 111.10(12)
C4 C5 C9 109.71(12)
C6 C5 C4 112.87(13)
C6 C5 C9 109.13(12)
C6 C5 C12 110.39(13)
C12 C5 C4 107.17(13)
C12 C5 C9 107.43(12)
N7 C6 C5 111.44(12)
N7 C6 H6A 109.3
N7 C6 H6B 109.3
C5 C6 H6A 109.3
C5 C6 H6B 109.3
H6A C6 H6B 108.0
N7 C8 C1 113.06(13)
N7 C8 H8A 109.0
N7 C8 H8B 109.0
C1 C8 H8A 109.0
C1 C8 H8B 109.0
H8A C8 H8B 107.8
O5 C9 C1 106.12(12)
O5 C9 C5 112.76(12)
O6 C9 O5 111.90(13)
O6 C9 C1 113.06(12)
O6 C9 C5 107.47(12)
C1 C9 C5 105.44(12)
O1 C10 O2 124.51(15)
O1 C10 C1 123.96(15)
O2 C10 C1 111.53(13)
O2 C11 H11A 109.5
O2 C11 H11B 109.5
O2 C11 H11C 109.5
H11A C11 H11B 109.5
H11A C11 H11C 109.5
H11B C11 H11C 109.5
O3 C12 O4 124.23(15)
O3 C12 C5 124.37(15)
O4 C12 C5 111.38(13)
O4 C13 H13A 109.5
O4 C13 H13B 109.5
O4 C13 H13C 109.5
H13A C13 H13B 109.5
H13A C13 H13C 109.5
H13B C13 H13C 109.5
N1 C14 C2 114.51(14)
N1 C14 C15 122.46(16)
C15 C14 C2 123.00(14)
C14 C15 H15 120.5
C14 C15 C16 118.95(16)
C16 C15 H15 120.5
C15 C16 H16 120.7
C17 C16 C15 118.57(17)
C17 C16 H16 120.7
C16 C17 H17 120.4
C18 C17 C16 119.15(17)
C18 C17 H17 120.4
N1 C18 C17 122.69(16)
N1 C18 H18 118.7
C17 C18 H18 118.7
N2 C19 C4 115.02(14)
N2 C19 C20 121.62(15)
C20 C19 C4 123.36(14)
C19 C20 H20 120.7
C19 C20 C21 118.62(16)
C21 C20 H20 120.7
C20 C21 H21 120.3
C22 C21 C20 119.33(17)
C22 C21 H21 120.3
C21 C22 H22 120.5
C23 C22 C21 118.95(16)
C23 C22 H22 120.5
N2 C23 C22 121.97(17)
N2 C23 H23 119.0
C22 C23 H23 119.0
N3 C24 H24A 109.5
N3 C24 H24B 109.5
N3 C24 H24C 109.5
H24A C24 H24B 109.5
H24A C24 H24C 109.5
H24B C24 H24C 109.5
N7 C25 H25 109.2
N7 C25 C31 111.95(13)
C26 C25 N7 109.84(13)
C26 C25 H25 109.2
C26 C25 C31 107.50(13)
C31 C25 H25 109.2
N4 C26 C25 115.28(14)
N4 C26 C27 121.94(16)
C27 C26 C25 122.43(16)
C26 C27 H27 120.8
C26 C27 C28 118.36(17)
C28 C27 H27 120.8
C27 C28 H28 120.2
C29 C28 C27 119.54(17)
C29 C28 H28 120.2
C28 C29 H29 120.4
C28 C29 C30 119.16(18)
C30 C29 H29 120.4
N4 C30 C29 121.66(17)
N4 C30 H30 119.2
C29 C30 H30 119.2
N5 C31 C25 116.02(14)
N5 C31 C32 123.72(17)
C32 C31 C25 120.26(16)
C31 C32 H32 120.9
C31 C32 C33 118.14(19)
C33 C32 H32 120.9
C32 C33 H33 120.5
C34 C33 C32 119.04(19)
C34 C33 H33 120.5
C33 C34 H34 120.6
C33 C34 C35 118.81(18)
C35 C34 H34 120.6
N5 C35 C34 123.09(19)
N5 C35 H35 118.5
C34 C35 H35 118.5
O7 C36 H36A 109.5
O7 C36 H36B 109.5
O7 C36 H36C 109.5
H36A C36 H36B 109.5
H36A C36 H36C 109.5
H36B C36 H36C 109.5
O11 Cl1 O13 109.62(11)
O11 Cl1 O14 109.96(9)
O12 Cl1 O11 109.51(10)
O12 Cl1 O13 110.00(12)
O12 Cl1 O14 108.78(10)
O13 Cl1 O14 108.95(10)
O21 Cl2 O22 110.21(10)
O21 Cl2 O24 108.48(11)
O23 Cl2 O21 110.87(10)
O23 Cl2 O22 110.22(11)
O23 Cl2 O24 109.39(12)
O24 Cl2 O22 107.59(10)
H8C O8 H8D 106.3
N51 C52 C53 179.5(4)
C52 C53 H53A 109.5
C52 C53 H53B 109.5
C52 C53 H53C 109.5
H53A C53 H53B 109.5
H53A C53 H53C 109.5
H53B C53 H53C 109.5

loop_
_geom_bond_atom_site_label_1
_geom_bond_atom_site_label_2
_geom_bond_distance
Fe O7 1.7923(14)
Fe N1 2.2281(17)
Fe N2 2.1425(16)
Fe N3 2.1916(15)
Fe N4 2.1099(16)
Fe N7 2.2951(15)
O1 C10 1.208(2)
O2 C10 1.330(2)
O2 C11 1.453(2)
O3 C12 1.204(2)
O4 C12 1.332(2)
O4 C13 1.464(2)
O5 H5 0.8400
O5 C9 1.4020(19)
O6 H6 0.8400
O6 C9 1.3921(19)
O7 C36 1.391(2)
N1 C14 1.349(2)
N1 C18 1.345(2)
N2 C19 1.344(2)
N2 C23 1.345(2)
N3 C2 1.489(2)
N3 C4 1.499(2)
N3 C24 1.502(2)
N4 C26 1.346(2)
N4 C30 1.344(2)
N5 C31 1.337(2)
N5 C35 1.340(2)
N7 C6 1.489(2)
N7 C8 1.487(2)
N7 C25 1.507(2)
C1 C2 1.548(2)
C1 C8 1.542(2)
C1 C9 1.550(2)
C1 C10 1.531(2)
C2 H2 1.0000
C2 C14 1.507(2)
C4 H4 1.0000
C4 C5 1.555(2)
C4 C19 1.523(2)
C5 C6 1.532(2)
C5 C9 1.560(2)
C5 C12 1.536(2)
C6 H6A 0.9900
C6 H6B 0.9900
C8 H8A 0.9900
C8 H8B 0.9900
C11 H11A 0.9800
C11 H11B 0.9800
C11 H11C 0.9800
C13 H13A 0.9800
C13 H13B 0.9800
C13 H13C 0.9800
C14 C15 1.387(2)
C15 H15 0.9500
C15 C16 1.390(3)
C16 H16 0.9500
C16 C17 1.388(3)
C17 H17 0.9500
C17 C18 1.381(3)
C18 H18 0.9500
C19 C20 1.391(2)
C20 H20 0.9500
C20 C21 1.394(2)
C21 H21 0.9500
C21 C22 1.385(3)
C22 H22 0.9500
C22 C23 1.380(3)
C23 H23 0.9500
C24 H24A 0.9800
C24 H24B 0.9800
C24 H24C 0.9800
C25 H25 1.0000
C25 C26 1.506(2)
C25 C31 1.521(2)
C26 C27 1.385(2)
C27 H27 0.9500
C27 C28 1.392(3)
C28 H28 0.9500
C28 C29 1.377(3)
C29 H29 0.9500
C29 C30 1.383(3)
C30 H30 0.9500
C31 C32 1.384(2)
C32 H32 0.9500
C32 C33 1.387(3)
C33 H33 0.9500
C33 C34 1.377(3)
C34 H34 0.9500
C34 C35 1.386(3)
C35 H35 0.9500
C36 H36A 0.9800
C36 H36B 0.9800
C36 H36C 0.9800
Cl1 O11 1.4352(16)
Cl1 O12 1.4287(16)
Cl1 O13 1.4355(17)
Cl1 O14 1.4501(15)
Cl2 O21 1.4258(16)
Cl2 O22 1.4483(17)
Cl2 O23 1.4213(17)
Cl2 O24 1.4396(16)
O8 H8C 0.8206
O8 H8D 0.8034
N51 C52 1.136(4)
C52 C53 1.452(4)
C53 H53A 0.9800
C53 H53B 0.9800
C53 H53C 0.9800

loop_
_geom_torsion_atom_site_label_1
_geom_torsion_atom_site_label_2
_geom_torsion_atom_site_label_3
_geom_torsion_atom_site_label_4
_geom_torsion
Fe N1 C14 C2 -7.46(17)
Fe N1 C14 C15 174.39(12)
Fe N1 C18 C17 -176.43(13)
Fe N2 C19 C4 4.63(17)
Fe N2 C19 C20 -174.82(12)
Fe N2 C23 C22 175.14(13)
Fe N3 C2 C1 74.96(13)
Fe N3 C2 C14 -45.99(13)
Fe N3 C4 C5 -78.99(13)
Fe N3 C4 C19 43.16(13)
Fe N4 C26 C25 -19.98(18)
Fe N4 C26 C27 166.62(13)
Fe N4 C30 C29 -166.68(13)
Fe N7 C6 C5 64.35(15)
Fe N7 C8 C1 -71.48(14)
Fe N7 C25 C26 -37.36(14)
Fe N7 C25 C31 81.99(13)
N1 Fe O7 C36 110.9(3)
N1 C14 C15 C16 2.3(2)
N2 Fe O7 C36 -34.8(3)
N2 C19 C20 C21 0.0(2)
N3 Fe O7 C36 38.4(3)
N3 C2 C14 N1 34.95(17)
N3 C2 C14 C15 -146.90(15)
N3 C4 C5 C6 69.21(16)
N3 C4 C5 C9 -52.71(16)
N3 C4 C5 C12 -169.05(12)
N3 C4 C19 N2 -31.54(17)
N3 C4 C19 C20 147.91(15)
N4 Fe O7 C36 -162.2(3)
N4 C26 C27 C28 1.4(3)
N5 C31 C32 C33 0.2(3)
N7 Fe O7 C36 -125.7(3)
N7 C25 C26 N4 39.69(19)
N7 C25 C26 C27 -146.95(16)
N7 C25 C31 N5 -61.86(19)
N7 C25 C31 C32 118.44(17)
C1 C2 C14 N1 -87.41(16)
C1 C2 C14 C15 90.74(18)
C2 N3 C4 C5 45.56(16)
C2 N3 C4 C19 167.71(12)
C2 C1 C8 N7 61.45(17)
C2 C1 C9 O5 173.58(12)
C2 C1 C9 O6 50.55(16)
C2 C1 C9 C5 -66.58(14)
C2 C1 C10 O1 135.46(16)
C2 C1 C10 O2 -44.53(17)
C2 C14 C15 C16 -175.68(15)
C4 N3 C2 C1 -49.69(16)
C4 N3 C2 C14 -170.63(12)
C4 C5 C6 N7 -58.70(17)
C4 C5 C9 O5 178.17(12)
C4 C5 C9 O6 -58.04(16)
C4 C5 C9 C1 62.81(15)
C4 C5 C12 O3 24.0(2)
C4 C5 C12 O4 -157.46(13)
C4 C19 C20 C21 -179.38(15)
C5 C4 C19 N2 92.09(16)
C5 C4 C19 C20 -88.46(18)
C6 N7 C8 C1 57.57(16)
C6 N7 C25 C26 -165.39(13)
C6 N7 C25 C31 -46.05(16)
C6 C5 C9 O5 54.03(17)
C6 C5 C9 O6 177.82(12)
C6 C5 C9 C1 -61.32(15)
C6 C5 C12 O3 147.31(15)
C6 C5 C12 O4 -34.18(17)
C8 N7 C6 C5 -59.14(15)
C8 N7 C25 C26 78.16(15)
C8 N7 C25 C31 -162.50(13)
C8 C1 C2 N3 -61.29(17)
C8 C1 C2 C14 58.38(17)
C8 C1 C9 O5 -60.84(15)
C8 C1 C9 O6 176.13(12)
C8 C1 C9 C5 59.00(15)
C8 C1 C10 O1 10.8(2)
C8 C1 C10 O2 -169.15(13)
C9 C1 C2 N3 60.95(15)
C9 C1 C2 C14 -179.37(12)
C9 C1 C8 N7 -59.86(16)
C9 C1 C10 O1 -107.02(18)
C9 C1 C10 O2 72.99(16)
C9 C5 C6 N7 63.55(16)
C9 C5 C12 O3 -93.80(18)
C9 C5 C12 O4 84.70(15)
C10 C1 C2 N3 179.28(12)
C10 C1 C2 C14 -61.04(16)
C10 C1 C8 N7 -177.45(12)
C10 C1 C9 O5 55.03(15)
C10 C1 C9 O6 -68.00(16)
C10 C1 C9 C5 174.87(12)
C11 O2 C10 O1 -2.5(2)
C11 O2 C10 C1 177.48(13)
C12 C5 C6 N7 -178.61(12)
C12 C5 C9 O5 -65.66(16)
C12 C5 C9 O6 58.13(15)
C12 C5 C9 C1 178.99(12)
C13 O4 C12 O3 0.4(2)
C13 O4 C12 C5 -178.10(13)
C14 N1 C18 C17 -3.5(2)
C14 C15 C16 C17 -2.9(3)
C15 C16 C17 C18 0.4(3)
C16 C17 C18 N1 2.9(3)
C18 N1 C14 C2 179.00(14)
C18 N1 C14 C15 0.8(2)
C19 N2 C23 C22 1.6(2)
C19 C4 C5 C6 -50.04(17)
C19 C4 C5 C9 -171.97(12)
C19 C4 C5 C12 71.70(15)
C19 C20 C21 C22 0.5(3)
C20 C21 C22 C23 0.0(3)
C21 C22 C23 N2 -1.0(3)
C23 N2 C19 C4 178.43(14)
C23 N2 C19 C20 -1.0(2)
C24 N3 C2 C1 -169.65(12)
C24 N3 C2 C14 69.41(15)
C24 N3 C4 C5 165.59(12)
C24 N3 C4 C19 -72.26(14)
C25 N7 C6 C5 -174.67(12)
C25 N7 C8 C1 174.69(12)
C25 C26 C27 C28 -171.51(16)
C25 C31 C32 C33 179.87(17)
C26 N4 C30 C29 2.8(2)
C26 C25 C31 N5 58.84(18)
C26 C25 C31 C32 -120.85(17)
C26 C27 C28 C29 0.9(3)
C27 C28 C29 C30 -1.3(3)
C28 C29 C30 N4 -0.5(3)
C30 N4 C26 C25 170.16(14)
C30 N4 C26 C27 -3.2(2)
C31 N5 C35 C34 0.8(3)
C31 C25 C26 N4 -82.34(17)
C31 C25 C26 C27 91.02(18)
C31 C32 C33 C34 0.8(3)
C32 C33 C34 C35 -1.0(3)
C33 C34 C35 N5 0.2(3)
C35 N5 C31 C25 179.33(15)
C35 N5 C31 C32 -1.0(3)
